data_7051140
loop_
_publ_author_name
'Lahtinen, Tanja'
'Wegelius, Elina'
'Rissanen, Kari'

_publ_section_title
;
 Synthesis and X-ray structures of new concave \p-prismand hydrocarbon
 [2.2.1]m,p,p- and [2.2.1]p,p,p-cyclophanes
;
_journal_issue 7
_journal_name_full 'New Journal of Chemistry'
_journal_page_first 905
_journal_paper_doi 10.1039/b102725p
_journal_volume 25
_journal_year 2001
_chemical_formula_sum 'C23 H22 S2'
_chemical_formula_weight 362.53
_space_group_IT_number 60
_symmetry_cell_setting orthorhombic
_symmetry_space_group_name_Hall '-P 2a 2n'
_symmetry_space_group_name_H-M 'P n c a'
_atom_sites_solution_hydrogens geom
_atom_sites_solution_primary direct
_atom_sites_solution_secondary difmap
_audit_creation_method SHELXL-97
_cell_angle_alpha 90.00
_cell_angle_beta 90.00
_cell_angle_gamma 90.00
_cell_formula_units_Z 4
_cell_length_a 10.3346(3)
_cell_length_b 10.5105(3)
_cell_length_c 17.3351(4)
_cell_measurement_temperature 173.0(1)
_cell_volume 1882.97(9)
_computing_structure_refinement 'SHELXL-97 (Sheldrick, 1997)'
_diffrn_ambient_temperature 173.0(1)
_diffrn_measured_fraction_theta_full 0.986
_diffrn_measured_fraction_theta_max 0.986
_diffrn_radiation_monochromator graphite
_diffrn_radiation_source 'fine-focus sealed tube'
_diffrn_radiation_type MoK\a
_diffrn_radiation_wavelength 0.71073
_diffrn_reflns_av_R_equivalents 0.0000
_diffrn_reflns_av_sigmaI/netI 0.0370
_diffrn_reflns_limit_h_max 13
_diffrn_reflns_limit_h_min 0
_diffrn_reflns_limit_k_max 13
_diffrn_reflns_limit_k_min 0
_diffrn_reflns_limit_l_max 21
_diffrn_reflns_limit_l_min 0
_diffrn_reflns_number 2219
_diffrn_reflns_theta_full 27.87
_diffrn_reflns_theta_max 27.87
_diffrn_reflns_theta_min 3.00
_exptl_absorpt_coefficient_mu 0.285
_exptl_absorpt_correction_T_max 0.9585
_exptl_absorpt_correction_T_min 0.8706
_exptl_crystal_colour colourless
_exptl_crystal_density_diffrn 1.279
_exptl_crystal_density_method 'not measured'
_exptl_crystal_description block
_exptl_crystal_F_000 768
_exptl_crystal_size_max 0.50
_exptl_crystal_size_mid 0.20
_exptl_crystal_size_min 0.15
_refine_diff_density_max 0.189
_refine_diff_density_min -0.253
_refine_diff_density_rms 0.040
_refine_ls_extinction_method none
_refine_ls_goodness_of_fit_ref 1.057
_refine_ls_hydrogen_treatment mixed
_refine_ls_matrix_type full
_refine_ls_number_parameters 115
_refine_ls_number_reflns 2219
_refine_ls_number_restraints 0
_refine_ls_restrained_S_all 1.057
_refine_ls_R_factor_all 0.0434
_refine_ls_R_factor_gt 0.0374
_refine_ls_shift/su_max 0.000
_refine_ls_shift/su_mean 0.000
_refine_ls_structure_factor_coef Fsqd
_refine_ls_weighting_details 'calc w=1/[\s^2^(Fo^2^)+(0.0429P)^2^+0.6446P] where P=(Fo^2^+2Fc^2^)/3'
_refine_ls_weighting_scheme calc
_refine_ls_wR_factor_gt 0.0979
_refine_ls_wR_factor_ref 0.1026
_reflns_number_gt 1972
_reflns_number_total 2219
_reflns_threshold_expression >2sigma(I)
_cod_data_source_file b102725p.txt
_cod_data_source_block 11
_cod_database_code 7051140

loop_
_symmetry_equiv_pos_as_xyz
'x, y, z'
'-x+1/2, y+1/2, z+1/2'
'x, -y+1/2, z+1/2'
'-x+1/2, -y, z'
'-x, -y, -z'
'x-1/2, -y-1/2, -z-1/2'
'-x, y-1/2, -z-1/2'
'x-1/2, y, -z'

loop_
_atom_site_label
_atom_site_type_symbol
_atom_site_fract_x
_atom_site_fract_y
_atom_site_fract_z
_atom_site_U_iso_or_equiv
_atom_site_adp_type
_atom_site_occupancy
_atom_site_symmetry_multiplicity
_atom_site_calc_flag
_atom_site_refinement_flags
_atom_site_disorder_assembly
_atom_site_disorder_group
S1 S 0.13267(4) 0.82570(4) 0.03123(2) 0.04750(16) Uani 1 1 d . . .
C1 C 0.07250(14) 0.66305(15) 0.03617(9) 0.0407(3) Uani 1 1 d . . .
H1A H -0.0129 0.6622 0.0620 0.049 Uiso 1 1 calc R . .
H1B H 0.0612 0.6292 -0.0167 0.049 Uiso 1 1 calc R . .
C2 C 0.06891(18) 0.87275(14) -0.06284(9) 0.0475(4) Uani 1 1 d . . .
H2A H -0.0268 0.8713 -0.0611 0.057 Uiso 1 1 calc R . .
H2B H 0.0964 0.9610 -0.0742 0.057 Uiso 1 1 calc R . .
C3 C 0.11479(14) 0.78649(13) -0.12643(8) 0.0361(3) Uani 1 1 d . . .
C4 C 0.02761(13) 0.71331(13) -0.16835(8) 0.0368(3) Uani 1 1 d . . .
H4 H -0.0626 0.7232 -0.1597 0.044 Uiso 1 1 calc R . .
C5 C 0.07047(13) 0.62562(13) -0.22292(8) 0.0354(3) Uani 1 1 d . . .
H5 H 0.0090 0.5779 -0.2516 0.042 Uiso 1 1 calc R . .
C6 C 0.20137(13) 0.60700(12) -0.23590(7) 0.0315(3) Uani 1 1 d . . .
C7 C 0.28869(13) 0.68272(13) -0.19487(8) 0.0356(3) Uani 1 1 d . . .
H7 H 0.3789 0.6732 -0.2039 0.043 Uiso 1 1 calc R . .
C8 C 0.24659(14) 0.77077(13) -0.14170(8) 0.0381(3) Uani 1 1 d . . .
H8 H 0.3080 0.8216 -0.1150 0.046 Uiso 1 1 calc R . .
C9 C 0.2500 0.5000 -0.28665(11) 0.0370(4) Uani 1 2 d S . .
H9A H 0.1791 0.4688 -0.3201 0.044 Uiso 0.50 1 calc PR . .
H9B H 0.3209 0.5312 -0.3201 0.044 Uiso 0.50 1 calc PR . .
C20 C 0.2500 0.5000 0.20015(11) 0.0334(4) Uani 1 2 d S . .
H20 H 0.2500 0.5000 0.2550 0.040 Uiso 1 2 calc SR . .
C21 C 0.16783(12) 0.58088(12) 0.16039(8) 0.0323(3) Uani 1 1 d . . .
H21 H 0.1130 0.6373 0.1880 0.039 Uiso 1 1 calc R . .
C22 C 0.16516(12) 0.57981(12) 0.08004(8) 0.0317(3) Uani 1 1 d . . .
C23 C 0.2500 0.5000 0.04064(11) 0.0339(4) Uani 1 2 d S . .
H23 H 0.2500 0.5000 -0.0142 0.041 Uiso 1 2 calc SR . .

loop_
_atom_site_aniso_label
_atom_site_aniso_U_11
_atom_site_aniso_U_22
_atom_site_aniso_U_33
_atom_site_aniso_U_23
_atom_site_aniso_U_13
_atom_site_aniso_U_12
S1 0.0702(3) 0.0304(2) 0.0419(2) -0.00577(14) -0.00860(18) 0.01531(17)
C1 0.0377(7) 0.0416(8) 0.0427(8) 0.0070(6) -0.0002(6) 0.0087(6)
C2 0.0669(10) 0.0301(7) 0.0455(8) 0.0031(6) -0.0034(7) 0.0186(7)
C3 0.0450(7) 0.0271(6) 0.0363(7) 0.0062(5) -0.0018(6) 0.0091(5)
C4 0.0332(6) 0.0375(7) 0.0399(7) 0.0074(6) 0.0006(5) 0.0062(5)
C5 0.0340(6) 0.0347(7) 0.0374(7) 0.0046(5) -0.0037(5) -0.0019(5)
C6 0.0361(6) 0.0296(6) 0.0290(6) 0.0063(5) -0.0007(5) 0.0009(5)
C7 0.0310(6) 0.0357(7) 0.0401(7) 0.0040(6) 0.0002(5) -0.0010(5)
C8 0.0416(7) 0.0292(6) 0.0434(8) 0.0022(6) -0.0064(6) -0.0027(6)
C9 0.0430(10) 0.0391(10) 0.0290(9) 0.000 0.000 0.0025(8)
C20 0.0396(9) 0.0315(9) 0.0290(9) 0.000 0.000 -0.0036(7)
C21 0.0335(6) 0.0275(6) 0.0358(7) -0.0030(5) 0.0048(5) 0.0001(5)
C22 0.0305(6) 0.0291(6) 0.0355(7) 0.0031(5) 0.0003(5) 0.0014(5)
C23 0.0351(9) 0.0380(10) 0.0286(9) 0.000 0.000 0.0039(8)

loop_
_atom_type_symbol
_atom_type_description
_atom_type_scat_dispersion_real
_atom_type_scat_dispersion_imag
_atom_type_scat_source
C C 0.0033 0.0016 'International Tables Vol C Tables 4.2.6.8 and 6.1.1.4'
H H 0.0000 0.0000 'International Tables Vol C Tables 4.2.6.8 and 6.1.1.4'
S S 0.1246 0.1234 'International Tables Vol C Tables 4.2.6.8 and 6.1.1.4'

loop_
_geom_angle_atom_site_label_1
_geom_angle_atom_site_label_2
_geom_angle_atom_site_label_3
_geom_angle
_geom_angle_site_symmetry_1
_geom_angle_site_symmetry_3
_geom_angle_publ_flag
C1 S1 C2 99.96(7) . . ?
C22 C1 S1 110.64(10) . . ?
C3 C2 S1 112.17(10) . . ?
C4 C3 C8 117.87(13) . . ?
C4 C3 C2 120.83(14) . . ?
C8 C3 C2 121.16(14) . . ?
C3 C4 C5 121.00(13) . . ?
C6 C5 C4 120.95(13) . . ?
C5 C6 C7 117.87(12) . . ?
C5 C6 C9 121.58(11) . . ?
C7 C6 C9 120.29(11) . . ?
C8 C7 C6 121.29(13) . . ?
C7 C8 C3 120.95(13) . . ?
C6 C9 C6 108.93(15) 4_565 . ?
C21 C20 C21 120.31(17) . 4_565 ?
C20 C21 C22 120.31(13) . . ?
C23 C22 C21 118.87(13) . . ?
C23 C22 C1 120.23(13) . . ?
C21 C22 C1 120.90(12) . . ?
C22 C23 C22 121.25(17) 4_565 . ?

loop_
_geom_bond_atom_site_label_1
_geom_bond_atom_site_label_2
_geom_bond_distance
_geom_bond_site_symmetry_2
_geom_bond_publ_flag
S1 C1 1.8210(16) . ?
S1 C2 1.8271(16) . ?
C1 C22 1.5035(18) . ?
C2 C3 1.504(2) . ?
C3 C4 1.390(2) . ?
C3 C8 1.397(2) . ?
C4 C5 1.393(2) . ?
C5 C6 1.3852(19) . ?
C6 C7 1.3977(19) . ?
C6 C9 1.5137(17) . ?
C7 C8 1.377(2) . ?
C9 C6 1.5137(17) 4_565 ?
C20 C21 1.3853(16) . ?
C20 C21 1.3853(16) 4_565 ?
C21 C22 1.3932(19) . ?
C22 C23 1.3925(16) . ?
C23 C22 1.3925(16) 4_565 ?

loop_
_geom_torsion_atom_site_label_1
_geom_torsion_atom_site_label_2
_geom_torsion_atom_site_label_3
_geom_torsion_atom_site_label_4
_geom_torsion
_geom_torsion_site_symmetry_1
_geom_torsion_site_symmetry_2
_geom_torsion_site_symmetry_3
_geom_torsion_site_symmetry_4
_geom_torsion_publ_flag
C2 S1 C1 C22 147.53(11) . . . . ?
C1 S1 C2 C3 -57.58(13) . . . . ?
S1 C2 C3 C4 116.70(14) . . . . ?
S1 C2 C3 C8 -58.87(17) . . . . ?
C8 C3 C4 C5 1.0(2) . . . . ?
C2 C3 C4 C5 -174.67(13) . . . . ?
C3 C4 C5 C6 1.3(2) . . . . ?
C4 C5 C6 C7 -2.64(19) . . . . ?
C4 C5 C6 C9 171.44(12) . . . . ?
C5 C6 C7 C8 1.69(19) . . . . ?
C9 C6 C7 C8 -172.47(12) . . . . ?
C6 C7 C8 C3 0.6(2) . . . . ?
C4 C3 C8 C7 -2.0(2) . . . . ?
C2 C3 C8 C7 173.71(13) . . . . ?
C5 C6 C9 C6 -101.81(12) . . . 4_565 ?
C7 C6 C9 C6 72.13(11) . . . 4_565 ?
C21 C20 C21 C22 1.31(9) 4_565 . . . ?
C20 C21 C22 C23 -2.57(17) . . . . ?
C20 C21 C22 C1 177.39(11) . . . . ?
S1 C1 C22 C23 -100.69(12) . . . . ?
S1 C1 C22 C21 79.35(15) . . . . ?
C21 C22 C23 C22 1.28(9) . . . 4_565 ?
C1 C22 C23 C22 -178.69(14) . . . 4_565 ?
